data_7203704
loop_
_publ_author_name
'Armentano, Donatella'
'De Munno, Giovanni'
'Lloret, Francesc'
'Julve, Miguel'

_publ_section_title
;
 Bis and tris(oxalato)ferrate(iii) complexes as precursors of
 polynuclear compounds
;
_journal_issue 7
_journal_name_full CrystEngComm
_journal_page_first 57
_journal_paper_doi 10.1039/b417251e
_journal_volume 7
_journal_year 2005
_chemical_formula_sum 'C38 H30 As Fe N2 O9'
_chemical_formula_weight 789.41
_chemical_name_systematic
;
?
;
_space_group_IT_number 14
_symmetry_cell_setting monoclinic
_symmetry_space_group_name_Hall '-P 2ybc'
_symmetry_space_group_name_H-M 'P 1 21/c 1'
_atom_sites_solution_hydrogens geom
_atom_sites_solution_primary direct
_atom_sites_solution_secondary difmap
_audit_creation_method SHELXL-97
_cell_angle_alpha 90.00
_cell_angle_beta 111.28(3)
_cell_angle_gamma 90.00
_cell_formula_units_Z 4
_cell_length_a 14.565(3)
_cell_length_b 13.618(3)
_cell_length_c 18.393(4)
_cell_measurement_reflns_used 30
_cell_measurement_temperature 293(2)
_cell_measurement_theta_max 30
_cell_measurement_theta_min 15
_cell_volume 3399.4(14)
_computing_cell_refinement 'Siemens P3'
_computing_data_collection 'Siemens P3'
_computing_data_reduction 'Siemens SHELXTL'
_computing_molecular_graphics XP
_computing_publication_material 'SHELXL-97 (Sheldrick, 1997)'
_computing_structure_refinement 'SHELXL-97 (Sheldrick, 1997)'
_computing_structure_solution 'SHELXS-97 (Sheldrick, 1990)'
_diffrn_ambient_temperature 293(2)
_diffrn_measured_fraction_theta_full 0.997
_diffrn_measured_fraction_theta_max 0.997
_diffrn_measurement_device_type 'R3m/V automatic four-circle diffractometer'
_diffrn_measurement_method omega/2-theta-scans
_diffrn_radiation_monochromator graphite
_diffrn_radiation_source 'fine-focus sealed tube'
_diffrn_radiation_type MoK\a
_diffrn_radiation_wavelength 0.71073
_diffrn_reflns_av_R_equivalents 0.0207
_diffrn_reflns_av_sigmaI/netI 0.0334
_diffrn_reflns_limit_h_max 17
_diffrn_reflns_limit_h_min -3
_diffrn_reflns_limit_k_max 16
_diffrn_reflns_limit_k_min 0
_diffrn_reflns_limit_l_max 20
_diffrn_reflns_limit_l_min -21
_diffrn_reflns_number 6402
_diffrn_reflns_theta_full 25.05
_diffrn_reflns_theta_max 25.05
_diffrn_reflns_theta_min 1.91
_diffrn_standards_decay_% 2.2
_exptl_absorpt_coefficient_mu 1.471
_exptl_absorpt_correction_T_max 0.8990
_exptl_absorpt_correction_T_min 0.4724
_exptl_absorpt_correction_type semi-empirical
_exptl_absorpt_process_details psi-scan
_exptl_crystal_density_diffrn 1.542
_exptl_crystal_density_method 'not measured'
_exptl_crystal_F_000 1612
_exptl_crystal_size_max 0.60
_exptl_crystal_size_mid 0.30
_exptl_crystal_size_min 0.07
_refine_diff_density_max 0.689
_refine_diff_density_min -0.436
_refine_diff_density_rms 0.070
_refine_ls_extinction_method none
_refine_ls_goodness_of_fit_ref 1.014
_refine_ls_hydrogen_treatment mixed
_refine_ls_matrix_type full
_refine_ls_number_parameters 468
_refine_ls_number_reflns 6015
_refine_ls_number_restraints 3
_refine_ls_restrained_S_all 1.014
_refine_ls_R_factor_all 0.0549
_refine_ls_R_factor_gt 0.0398
_refine_ls_shift/su_max 0.000
_refine_ls_shift/su_mean 0.000
_refine_ls_structure_factor_coef Fsqd
_refine_ls_weighting_details 'calc w=1/[\s^2^(Fo^2^)+(0.0544P)^2^+1.9236P] where P=(Fo^2^+2Fc^2^)/3'
_refine_ls_weighting_scheme calc
_refine_ls_wR_factor_gt 0.0923
_refine_ls_wR_factor_ref 0.1003
_reflns_number_gt 4825
_reflns_number_total 6015
_reflns_threshold_expression >2sigma(I)
_cod_data_source_file b417251e.txt
_cod_data_source_block 3
_cod_depositor_comments
;
The following automatic conversions were performed:
'_symmetry_cell_setting' value 'Monoclinic' changed to 'monoclinic'
according to '/home/saulius/struct/CIF-dictionaries/cif_core.dic'
dictionary named 'cif_core.dic' version 2.4.1 from 2010-06-29.

Automatic conversion script
Id: cif_fix_enum 1527 2010-12-29 10:47:43Z saulius 
;
_cod_original_cell_volume 3399.4(12)
_cod_original_sg_symbol_H-M P2(1)/c
_cod_database_code 7203704

loop_
_symmetry_equiv_pos_as_xyz
'x, y, z'
'-x, y+1/2, -z+1/2'
'-x, -y, -z'
'x, -y-1/2, z-1/2'

loop_
_atom_site_label
_atom_site_type_symbol
_atom_site_fract_x
_atom_site_fract_y
_atom_site_fract_z
_atom_site_U_iso_or_equiv
_atom_site_adp_type
_atom_site_occupancy
_atom_site_symmetry_multiplicity
_atom_site_calc_flag
_atom_site_refinement_flags
_atom_site_disorder_assembly
_atom_site_disorder_group
Fe1 Fe 0.48725(3) 0.11445(3) 0.18901(2) 0.03166(13) Uani 1 1 d . . .
N1 N 0.44029(19) 0.18611(19) 0.07596(14) 0.0353(6) Uani 1 1 d . . .
N2 N 0.43755(19) -0.00280(18) 0.10645(14) 0.0335(6) Uani 1 1 d . . .
C1 C 0.4484(3) 0.2820(3) 0.0650(2) 0.0485(9) Uani 1 1 d . . .
H1 H 0.4765 0.3222 0.1083 0.058 Uiso 1 1 calc R . .
C2 C 0.4167(3) 0.3235(3) -0.0082(2) 0.0610(11) Uani 1 1 d . . .
H2 H 0.4260 0.3901 -0.0145 0.073 Uiso 1 1 calc R . .
C3 C 0.3713(4) 0.2649(3) -0.0711(2) 0.0687(12) Uani 1 1 d . . .
H3 H 0.3468 0.2919 -0.1209 0.082 Uiso 1 1 calc R . .
C4 C 0.3618(3) 0.1666(3) -0.0610(2) 0.0579(10) Uani 1 1 d . . .
H4 H 0.3307 0.1264 -0.1037 0.069 Uiso 1 1 calc R . .
C5 C 0.3987(2) 0.1274(2) 0.01360(18) 0.0366(7) Uani 1 1 d . . .
C6 C 0.3980(2) 0.0219(2) 0.03056(17) 0.0345(7) Uani 1 1 d . . .
C7 C 0.3605(3) -0.0485(3) -0.0269(2) 0.0474(9) Uani 1 1 d . . .
H7 H 0.3335 -0.0306 -0.0792 0.057 Uiso 1 1 calc R . .
C8 C 0.3640(3) -0.1456(3) -0.0049(2) 0.0553(10) Uani 1 1 d . . .
H8 H 0.3402 -0.1942 -0.0427 0.066 Uiso 1 1 calc R . .
C9 C 0.4021(3) -0.1701(3) 0.0715(2) 0.0548(10) Uani 1 1 d . . .
H9 H 0.4032 -0.2354 0.0868 0.066 Uiso 1 1 calc R . .
C10 C 0.4394(3) -0.0970(2) 0.1266(2) 0.0450(8) Uani 1 1 d . . .
H10 H 0.4666 -0.1141 0.1791 0.054 Uiso 1 1 calc R . .
O1 O 0.54954(18) 0.23533(17) 0.24403(13) 0.0456(6) Uani 1 1 d . . .
O2 O 0.62274(16) 0.09207(17) 0.19095(12) 0.0403(5) Uani 1 1 d . . .
C11 C 0.6415(3) 0.2471(3) 0.25405(19) 0.0448(8) Uani 1 1 d . . .
C12 C 0.6824(2) 0.1650(3) 0.21579(18) 0.0424(8) Uani 1 1 d . . .
O3 O 0.7629(2) 0.1728(2) 0.21105(17) 0.0710(8) Uani 1 1 d . . .
O4 O 0.6938(2) 0.3144(2) 0.28842(16) 0.0648(8) Uani 1 1 d . . .
O5 O 0.35318(16) 0.13847(17) 0.19033(13) 0.0434(6) Uani 1 1 d . . .
O6 O 0.49498(16) 0.02801(17) 0.27652(12) 0.0396(5) Uani 1 1 d . . .
C14 C 0.4198(3) 0.0300(3) 0.29848(18) 0.0404(8) Uani 1 1 d . . .
C13 C 0.3326(2) 0.0904(2) 0.24295(19) 0.0394(8) Uani 1 1 d . . .
O7 O 0.4159(2) -0.0082(2) 0.35684(14) 0.0603(7) Uani 1 1 d . . .
O8 O 0.2533(2) 0.0909(2) 0.25080(18) 0.0646(8) Uani 1 1 d . . .
As1 As 0.03714(2) 0.78398(2) 0.480727(18) 0.03391(11) Uani 1 1 d . . .
C15 C -0.0579(2) 0.8347(2) 0.38679(18) 0.0390(8) Uani 1 1 d . . .
C16 C -0.1522(3) 0.7958(3) 0.3591(2) 0.0520(9) Uani 1 1 d . . .
H16 H -0.1668 0.7403 0.3823 0.062 Uiso 1 1 calc R . .
C17 C -0.2244(3) 0.8401(3) 0.2968(2) 0.0632(11) Uani 1 1 d . . .
H17 H -0.2880 0.8148 0.2776 0.076 Uiso 1 1 calc R . .
C18 C -0.2003(3) 0.9228(3) 0.2635(2) 0.0654(12) Uani 1 1 d . . .
H18 H -0.2491 0.9542 0.2226 0.079 Uiso 1 1 calc R . .
C19 C -0.1068(3) 0.9591(3) 0.2891(2) 0.0565(10) Uani 1 1 d . . .
H19 H -0.0917 1.0129 0.2644 0.068 Uiso 1 1 calc R . .
C20 C -0.0349(3) 0.9161(3) 0.3517(2) 0.0475(9) Uani 1 1 d . . .
H20 H 0.0287 0.9415 0.3704 0.057 Uiso 1 1 calc R . .
C21 C 0.0665(2) 0.6493(2) 0.46968(19) 0.0386(7) Uani 1 1 d . . .
C22 C 0.0172(3) 0.5988(3) 0.4016(2) 0.0508(9) Uani 1 1 d . . .
H22 H -0.0321 0.6294 0.3606 0.061 Uiso 1 1 calc R . .
C23 C 0.0421(3) 0.5016(3) 0.3950(3) 0.0638(11) Uani 1 1 d . . .
H23 H 0.0102 0.4674 0.3489 0.077 Uiso 1 1 calc R . .
C24 C 0.1135(3) 0.4561(3) 0.4559(3) 0.0582(10) Uani 1 1 d . . .
H24 H 0.1292 0.3909 0.4512 0.070 Uiso 1 1 calc R . .
C25 C 0.1620(3) 0.5064(3) 0.5240(2) 0.0541(10) Uani 1 1 d . . .
H25 H 0.2095 0.4747 0.5655 0.065 Uiso 1 1 calc R . .
C26 C 0.1399(3) 0.6041(3) 0.5306(2) 0.0451(8) Uani 1 1 d . . .
H26 H 0.1743 0.6391 0.5757 0.054 Uiso 1 1 calc R . .
C27 C 0.1575(2) 0.8544(2) 0.50722(18) 0.0362(7) Uani 1 1 d . . .
C28 C 0.1985(3) 0.9006(3) 0.57868(19) 0.0442(8) Uani 1 1 d . . .
H28 H 0.1654 0.9008 0.6135 0.053 Uiso 1 1 calc R . .
C29 C 0.2885(3) 0.9464(3) 0.5981(2) 0.0510(9) Uani 1 1 d . . .
H29 H 0.3167 0.9774 0.6461 0.061 Uiso 1 1 calc R . .
C30 C 0.3365(3) 0.9460(3) 0.5463(2) 0.0545(10) Uani 1 1 d . . .
H30 H 0.3981 0.9754 0.5604 0.065 Uiso 1 1 calc R . .
C31 C 0.2957(3) 0.9030(3) 0.4739(2) 0.0528(10) Uani 1 1 d . . .
H31 H 0.3280 0.9060 0.4387 0.063 Uiso 1 1 calc R . .
C32 C 0.2054(2) 0.8548(3) 0.4540(2) 0.0427(8) Uani 1 1 d . . .
H32 H 0.1776 0.8235 0.4060 0.051 Uiso 1 1 calc R . .
C33 C -0.0154(2) 0.8004(2) 0.56185(18) 0.0336(7) Uani 1 1 d . . .
C34 C 0.0301(3) 0.7563(3) 0.63331(19) 0.0449(8) Uani 1 1 d . . .
H34 H 0.0869 0.7191 0.6427 0.054 Uiso 1 1 calc R . .
C35 C -0.0089(3) 0.7674(3) 0.6909(2) 0.0537(10) Uani 1 1 d . . .
H35 H 0.0208 0.7366 0.7388 0.064 Uiso 1 1 calc R . .
C36 C -0.0916(3) 0.8240(3) 0.6775(2) 0.0526(9) Uani 1 1 d . . .
H36 H -0.1175 0.8314 0.7165 0.063 Uiso 1 1 calc R . .
C37 C -0.1360(3) 0.8698(3) 0.6067(2) 0.0516(9) Uani 1 1 d . . .
H37 H -0.1915 0.9086 0.5980 0.062 Uiso 1 1 calc R . .
C38 C -0.0980(3) 0.8580(3) 0.5484(2) 0.0450(8) Uani 1 1 d . . .
H38 H -0.1279 0.8888 0.5004 0.054 Uiso 1 1 calc R . .
O9 O 0.8388(2) 0.4070(3) 0.22959(19) 0.0698(8) Uani 1 1 d D . .
H1W H 0.798(3) 0.359(3) 0.241(4) 0.14(2) Uiso 1 1 d D . .
H2W H 0.800(3) 0.4652(19) 0.224(3) 0.099(18) Uiso 1 1 d D . .

loop_
_atom_site_aniso_label
_atom_site_aniso_U_11
_atom_site_aniso_U_22
_atom_site_aniso_U_33
_atom_site_aniso_U_23
_atom_site_aniso_U_13
_atom_site_aniso_U_12
Fe1 0.0300(2) 0.0429(3) 0.0248(2) -0.00307(18) 0.01313(18) 0.00087(19)
N1 0.0371(15) 0.0402(15) 0.0310(14) 0.0020(11) 0.0154(12) 0.0033(12)
N2 0.0373(15) 0.0363(14) 0.0319(14) -0.0026(11) 0.0187(12) -0.0015(12)
C1 0.060(2) 0.043(2) 0.046(2) 0.0014(16) 0.0244(18) 0.0081(17)
C2 0.085(3) 0.049(2) 0.057(2) 0.014(2) 0.035(2) 0.015(2)
C3 0.085(3) 0.078(3) 0.046(2) 0.029(2) 0.027(2) 0.016(2)
C4 0.064(3) 0.075(3) 0.0310(19) 0.0027(18) 0.0128(18) -0.002(2)
C5 0.0297(17) 0.053(2) 0.0300(16) 0.0011(14) 0.0141(13) -0.0004(15)
C6 0.0305(17) 0.0504(19) 0.0293(16) -0.0064(14) 0.0188(13) -0.0052(14)
C7 0.047(2) 0.065(2) 0.0362(18) -0.0144(17) 0.0230(16) -0.0142(18)
C8 0.063(3) 0.061(2) 0.055(2) -0.0255(19) 0.038(2) -0.021(2)
C9 0.076(3) 0.040(2) 0.065(3) -0.0110(18) 0.044(2) -0.0099(19)
C10 0.056(2) 0.046(2) 0.0413(19) 0.0004(15) 0.0263(17) -0.0031(17)
O1 0.0452(15) 0.0519(14) 0.0432(14) -0.0159(11) 0.0203(11) -0.0064(12)
O2 0.0326(12) 0.0530(14) 0.0386(12) -0.0084(10) 0.0170(10) 0.0023(11)
C11 0.050(2) 0.054(2) 0.0320(17) 0.0006(16) 0.0169(16) -0.0089(18)
C12 0.035(2) 0.063(2) 0.0306(17) 0.0013(16) 0.0129(14) 0.0000(17)
O3 0.0378(16) 0.103(2) 0.078(2) -0.0151(17) 0.0288(15) -0.0104(15)
O4 0.0658(19) 0.0639(17) 0.0655(18) -0.0218(15) 0.0249(15) -0.0269(15)
O5 0.0367(13) 0.0557(14) 0.0432(13) 0.0037(11) 0.0209(11) 0.0097(11)
O6 0.0351(12) 0.0575(14) 0.0280(11) 0.0030(10) 0.0136(9) 0.0024(10)
C14 0.046(2) 0.049(2) 0.0310(17) -0.0065(14) 0.0190(15) -0.0065(16)
C13 0.040(2) 0.0434(19) 0.0421(19) -0.0078(15) 0.0233(16) 0.0005(15)
O7 0.0659(18) 0.0831(19) 0.0408(14) 0.0106(13) 0.0300(13) -0.0044(15)
O8 0.0504(16) 0.0734(18) 0.089(2) 0.0104(16) 0.0480(16) 0.0097(14)
As1 0.03232(19) 0.04188(19) 0.02834(17) 0.00060(13) 0.01198(13) -0.00437(14)
C15 0.042(2) 0.0451(19) 0.0289(16) -0.0006(14) 0.0119(14) -0.0014(15)
C16 0.046(2) 0.056(2) 0.045(2) -0.0023(17) 0.0049(17) -0.0082(18)
C17 0.050(2) 0.066(3) 0.054(2) -0.014(2) -0.0042(19) 0.003(2)
C18 0.077(3) 0.058(3) 0.040(2) -0.0042(19) -0.004(2) 0.019(2)
C19 0.075(3) 0.050(2) 0.041(2) 0.0045(17) 0.016(2) 0.007(2)
C20 0.054(2) 0.048(2) 0.0392(19) 0.0020(16) 0.0149(17) -0.0010(17)
C21 0.0383(19) 0.0449(18) 0.0376(18) -0.0015(15) 0.0198(15) -0.0063(15)
C22 0.055(2) 0.054(2) 0.0395(19) -0.0025(16) 0.0133(17) -0.0055(18)
C23 0.078(3) 0.053(2) 0.066(3) -0.017(2) 0.033(2) -0.013(2)
C24 0.061(3) 0.044(2) 0.083(3) -0.004(2) 0.042(2) -0.0040(19)
C25 0.040(2) 0.059(2) 0.069(3) 0.009(2) 0.0271(19) 0.0060(18)
C26 0.0369(19) 0.055(2) 0.046(2) -0.0033(16) 0.0189(16) -0.0001(16)
C27 0.0336(17) 0.0396(17) 0.0332(17) 0.0028(14) 0.0097(14) -0.0040(14)
C28 0.042(2) 0.054(2) 0.0354(18) 0.0018(15) 0.0121(15) -0.0032(16)
C29 0.039(2) 0.057(2) 0.047(2) -0.0008(17) 0.0037(17) -0.0083(18)
C30 0.036(2) 0.051(2) 0.068(3) 0.0155(19) 0.0081(18) -0.0063(17)
C31 0.040(2) 0.065(2) 0.060(2) 0.020(2) 0.0258(18) -0.0003(18)
C32 0.0383(19) 0.052(2) 0.0414(19) 0.0045(16) 0.0181(15) -0.0029(16)
C33 0.0323(17) 0.0372(17) 0.0329(16) -0.0025(13) 0.0138(13) -0.0047(13)
C34 0.040(2) 0.061(2) 0.0369(18) 0.0064(16) 0.0180(15) 0.0154(17)
C35 0.059(2) 0.069(3) 0.040(2) 0.0095(18) 0.0247(18) 0.011(2)
C36 0.050(2) 0.066(2) 0.052(2) -0.0076(19) 0.0313(19) -0.0015(19)
C37 0.039(2) 0.065(2) 0.057(2) 0.0004(19) 0.0247(18) 0.0101(18)
C38 0.041(2) 0.051(2) 0.0411(19) 0.0067(16) 0.0123(16) 0.0052(16)
O9 0.0593(19) 0.079(2) 0.078(2) 0.0109(17) 0.0328(16) 0.0087(17)

loop_
_atom_type_symbol
_atom_type_description
_atom_type_scat_dispersion_real
_atom_type_scat_dispersion_imag
_atom_type_scat_source
Fe Fe 0.3463 0.8444 'International Tables Vol C Tables 4.2.6.8 and 6.1.1.4'
N N 0.0061 0.0033 'International Tables Vol C Tables 4.2.6.8 and 6.1.1.4'
C C 0.0033 0.0016 'International Tables Vol C Tables 4.2.6.8 and 6.1.1.4'
H H 0.0000 0.0000 'International Tables Vol C Tables 4.2.6.8 and 6.1.1.4'
O O 0.0106 0.0060 'International Tables Vol C Tables 4.2.6.8 and 6.1.1.4'
As As 0.0499 2.0058 'International Tables Vol C Tables 4.2.6.8 and 6.1.1.4'

loop_
_geom_angle_atom_site_label_1
_geom_angle_atom_site_label_2
_geom_angle_atom_site_label_3
_geom_angle
_geom_angle_site_symmetry_1
_geom_angle_site_symmetry_3
_geom_angle_publ_flag
O6 Fe1 O1 101.59(10) . . ?
O6 Fe1 O2 97.61(10) . . ?
O1 Fe1 O2 81.35(10) . . ?
O6 Fe1 O5 81.55(10) . . ?
O1 Fe1 O5 97.32(10) . . ?
O2 Fe1 O5 178.27(9) . . ?
O6 Fe1 N2 92.20(10) . . ?
O1 Fe1 N2 163.88(9) . . ?
O2 Fe1 N2 88.64(10) . . ?
O5 Fe1 N2 92.90(10) . . ?
O6 Fe1 N1 163.52(10) . . ?
O1 Fe1 N1 92.44(10) . . ?
O2 Fe1 N1 92.97(10) . . ?
O5 Fe1 N1 88.18(10) . . ?
N2 Fe1 N1 75.40(10) . . ?
C1 N1 C5 119.3(3) . . ?
C1 N1 Fe1 124.8(2) . . ?
C5 N1 Fe1 115.9(2) . . ?
C10 N2 C6 119.1(3) . . ?
C10 N2 Fe1 123.6(2) . . ?
C6 N2 Fe1 117.2(2) . . ?
N1 C1 C2 122.2(4) . . ?
C3 C2 C1 118.5(4) . . ?
C2 C3 C4 120.0(4) . . ?
C3 C4 C5 119.4(4) . . ?
N1 C5 C4 120.4(3) . . ?
N1 C5 C6 115.8(3) . . ?
C4 C5 C6 123.8(3) . . ?
N2 C6 C7 121.4(3) . . ?
N2 C6 C5 115.5(3) . . ?
C7 C6 C5 123.1(3) . . ?
C8 C7 C6 118.6(3) . . ?
C9 C8 C7 119.9(3) . . ?
C8 C9 C10 119.2(4) . . ?
N2 C10 C9 121.8(3) . . ?
C11 O1 Fe1 115.8(2) . . ?
C12 O2 Fe1 115.2(2) . . ?
O4 C11 O1 126.1(4) . . ?
O4 C11 C12 120.6(3) . . ?
O1 C11 C12 113.2(3) . . ?
O3 C12 O2 125.9(3) . . ?
O3 C12 C11 120.7(3) . . ?
O2 C12 C11 113.3(3) . . ?
C13 O5 Fe1 115.0(2) . . ?
C14 O6 Fe1 116.0(2) . . ?
O7 C14 O6 125.7(3) . . ?
O7 C14 C13 121.4(3) . . ?
O6 C14 C13 112.9(3) . . ?
O8 C13 O5 125.2(3) . . ?
O8 C13 C14 120.9(3) . . ?
O5 C13 C14 113.9(3) . . ?
C27 As1 C15 110.38(14) . . ?
C27 As1 C21 106.90(14) . . ?
C15 As1 C21 111.57(14) . . ?
C27 As1 C33 109.43(13) . . ?
C15 As1 C33 107.39(14) . . ?
C21 As1 C33 111.19(13) . . ?
C20 C15 C16 120.7(3) . . ?
C20 C15 As1 119.6(3) . . ?
C16 C15 As1 119.4(3) . . ?
C17 C16 C15 119.5(4) . . ?
C16 C17 C18 118.9(4) . . ?
C19 C18 C17 121.6(4) . . ?
C18 C19 C20 119.8(4) . . ?
C19 C20 C15 119.5(4) . . ?
C22 C21 C26 120.6(3) . . ?
C22 C21 As1 120.8(3) . . ?
C26 C21 As1 118.6(3) . . ?
C21 C22 C23 119.2(4) . . ?
C24 C23 C22 120.3(4) . . ?
C23 C24 C25 120.4(4) . . ?
C24 C25 C26 119.9(4) . . ?
C21 C26 C25 119.5(4) . . ?
C28 C27 C32 120.8(3) . . ?
C28 C27 As1 120.9(2) . . ?
C32 C27 As1 118.2(2) . . ?
C29 C28 C27 119.7(3) . . ?
C30 C29 C28 119.7(3) . . ?
C29 C30 C31 121.6(3) . . ?
C30 C31 C32 119.3(3) . . ?
C27 C32 C31 118.8(3) . . ?
C34 C33 C38 120.3(3) . . ?
C34 C33 As1 120.1(2) . . ?
C38 C33 As1 119.5(2) . . ?
C33 C34 C35 119.7(3) . . ?
C36 C35 C34 120.2(3) . . ?
C35 C36 C37 120.3(3) . . ?
C36 C37 C38 119.9(3) . . ?
C33 C38 C37 119.7(3) . . ?

loop_
_geom_bond_atom_site_label_1
_geom_bond_atom_site_label_2
_geom_bond_distance
_geom_bond_site_symmetry_2
_geom_bond_publ_flag
Fe1 O6 1.964(2) . ?
Fe1 O1 1.972(2) . ?
Fe1 O2 1.984(2) . ?
Fe1 O5 1.989(2) . ?
Fe1 N2 2.140(3) . ?
Fe1 N1 2.171(3) . ?
N1 C1 1.333(4) . ?
N1 C5 1.348(4) . ?
N2 C10 1.333(4) . ?
N2 C6 1.345(4) . ?
C1 C2 1.376(5) . ?
C2 C3 1.363(6) . ?
C3 C4 1.366(6) . ?
C4 C5 1.386(5) . ?
C5 C6 1.470(5) . ?
C6 C7 1.384(4) . ?
C7 C8 1.378(5) . ?
C8 C9 1.353(5) . ?
C9 C10 1.383(5) . ?
O1 C11 1.294(4) . ?
O2 C12 1.289(4) . ?
C11 O4 1.212(4) . ?
C11 C12 1.550(5) . ?
C12 O3 1.211(4) . ?
O5 C13 1.291(4) . ?
O6 C14 1.297(4) . ?
C14 O7 1.212(4) . ?
C14 C13 1.547(5) . ?
C13 O8 1.215(4) . ?
As1 C27 1.900(3) . ?
As1 C15 1.908(3) . ?
As1 C21 1.911(3) . ?
As1 C33 1.921(3) . ?
C15 C20 1.383(5) . ?
C15 C16 1.385(5) . ?
C16 C17 1.381(5) . ?
C17 C18 1.388(6) . ?
C18 C19 1.362(6) . ?
C19 C20 1.376(5) . ?
C21 C22 1.380(5) . ?
C21 C26 1.381(5) . ?
C22 C23 1.388(5) . ?
C23 C24 1.368(6) . ?
C24 C25 1.377(6) . ?
C25 C26 1.385(5) . ?
C27 C28 1.382(5) . ?
C27 C32 1.393(4) . ?
C28 C29 1.376(5) . ?
C29 C30 1.370(5) . ?
C30 C31 1.376(5) . ?
C31 C32 1.395(5) . ?
C33 C34 1.377(4) . ?
C33 C38 1.382(5) . ?
C34 C35 1.380(5) . ?
C35 C36 1.374(5) . ?
C36 C37 1.376(5) . ?
C37 C38 1.383(5) . ?

loop_
_geom_hbond_atom_site_label_D
_geom_hbond_atom_site_label_H
_geom_hbond_atom_site_label_A
_geom_hbond_distance_DH
_geom_hbond_distance_HA
_geom_hbond_distance_DA
_geom_hbond_angle_DHA
_geom_hbond_site_symmetry_A
O9 H1W O4 0.955(10) 2.09(3) 2.980(4) 154(5) .
O9 H2W O8 0.955(10) 2.004(19) 2.924(4) 161(4) 2_655
